data_4126473
loop_
_publ_author_name
'Liniger, Marc'
'Liu, Yiyang'
'Stoltz, Brian M.'

_publ_section_title
;
 Sequential Ruthenium Catalysis for Olefin Isomerization and Oxidation:
 Application to the Synthesis of Unusual Amino Acids.
;
_journal_name_full 'Journal of the American Chemical Society'
_journal_paper_doi 10.1021/jacs.7b08496
_journal_year 2017
_chemical_absolute_configuration ad
_chemical_formula_sum 'C11 H23 N O4 S'
_chemical_formula_weight 265.36
_space_group_crystal_system monoclinic
_space_group_IT_number 4
_space_group_name_Hall 'P 2yb'
_space_group_name_H-M_alt 'P 1 21 1'
_symmetry_space_group_name_Hall 'P 2yb'
_symmetry_space_group_name_H-M 'P 1 21 1'
_atom_sites_solution_hydrogens mixed
_atom_sites_solution_primary direct
_atom_sites_solution_secondary difmap
_audit_creation_method SHELXL-2014/6
_cell_angle_alpha 90
_cell_angle_beta 110.2168(10)
_cell_angle_gamma 90
_cell_formula_units_Z 4
_cell_length_a 10.4844(3)
_cell_length_b 11.3186(3)
_cell_length_c 12.8247(3)
_cell_measurement_reflns_used 9962
_cell_measurement_temperature 100(2)
_cell_measurement_theta_max 35.88
_cell_measurement_theta_min 2.47
_cell_volume 1428.13(7)
_computing_cell_refinement 'SAINT v8.34A (Bruker-AXS, 2007)'
_computing_data_collection 'APEX2 v2014.7-1 (Bruker-AXS, 2014)'
_computing_data_reduction 'SAINT v8.34A (Bruker-AXS, 2007)'
_computing_molecular_graphics 'Bruker SHELXTL'
_computing_publication_material 'Bruker SHELXTL'
_computing_structure_refinement 'SHELXL-2014/6 (Sheldrick, 2014)'
_computing_structure_solution 'SHELXS-2013/1 (She ldrick, 2013)'
_diffrn_ambient_temperature 100(2)
_diffrn_detector_area_resol_mean 10.24
_diffrn_measured_fraction_theta_full 0.998
_diffrn_measured_fraction_theta_max 0.997
_diffrn_measurement_device_type 'Bruker D8 VENTURE Kappa Duo PHOTON 100 CMOS'
_diffrn_measurement_method '\f and \w scans'
_diffrn_radiation_type MoK\a
_diffrn_radiation_wavelength 0.71073
_diffrn_reflns_av_R_equivalents 0.0726
_diffrn_reflns_av_unetI/netI 0.0643
_diffrn_reflns_Laue_measured_fraction_full 0.998
_diffrn_reflns_Laue_measured_fraction_max 0.997
_diffrn_reflns_limit_h_max 17
_diffrn_reflns_limit_h_min -17
_diffrn_reflns_limit_k_max 18
_diffrn_reflns_limit_k_min -18
_diffrn_reflns_limit_l_max 21
_diffrn_reflns_limit_l_min -21
_diffrn_reflns_number 65630
_diffrn_reflns_point_group_measured_fraction_full 0.999
_diffrn_reflns_point_group_measured_fraction_max 0.990
_diffrn_reflns_theta_full 25.242
_diffrn_reflns_theta_max 36.320
_diffrn_reflns_theta_min 2.470
_diffrn_source 'I\mS HB micro-focus sealed tube'
_exptl_absorpt_coefficient_mu 0.230
_exptl_absorpt_correction_T_max 0.7471
_exptl_absorpt_correction_T_min 0.7089
_exptl_absorpt_correction_type multi-scan
_exptl_absorpt_process_details 'SADABS-2014/3 (Sheldrick, 2014)'
_exptl_crystal_colour colourless
_exptl_crystal_density_diffrn 1.234
_exptl_crystal_density_method 'not measured'
_exptl_crystal_description Block
_exptl_crystal_F_000 576
_exptl_crystal_size_max 0.150
_exptl_crystal_size_mid 0.150
_exptl_crystal_size_min 0.150
_refine_diff_density_max 0.335
_refine_diff_density_min -0.372
_refine_diff_density_rms 0.053
_refine_ls_abs_structure_details
; 
 Flack x determined using 4733 quotients [(I+)-(I-)]/[(I+)+(I-)] 
 (Parsons, Flack and Wagner, Acta Cryst. B69 (2013) 249-259). 
;
_refine_ls_abs_structure_Flack 0.003(13)
_refine_ls_extinction_method none
_refine_ls_goodness_of_fit_ref 1.029
_refine_ls_hydrogen_treatment mixed
_refine_ls_matrix_type full
_refine_ls_number_parameters 331
_refine_ls_number_reflns 13734
_refine_ls_number_restraints 5
_refine_ls_restrained_S_all 1.029
_refine_ls_R_factor_all 0.0547
_refine_ls_R_factor_gt 0.0360
_refine_ls_shift/su_max 0.000
_refine_ls_shift/su_mean 0.000
_refine_ls_structure_factor_coef Fsqd
_refine_ls_weighting_details 'w=1/[\s^2^(Fo^2^)+(0.0390P)^2^] where P=(Fo^2^+2Fc^2^)/3'
_refine_ls_weighting_scheme calc
_refine_ls_wR_factor_gt 0.0752
_refine_ls_wR_factor_ref 0.0793
_reflns_Friedel_coverage 0.909
_reflns_Friedel_fraction_full 0.999
_reflns_Friedel_fraction_max 0.981
_reflns_number_gt 11472
_reflns_number_total 13734
_reflns_threshold_expression 'I > 2\s(I)'
_cod_data_source_file ja7b08496_si_012.cif
_cod_data_source_block P14108
_cod_database_code 4126473
_shelx_space_group_comment
; 
The symmetry employed for this shelxl refinement is uniquely defined 
by the following loop, which should always be used as a source of 
symmetry information in preference to the above space-group names. 
They are only intended as comments. 
;
_shelx_estimated_absorpt_t_min 0.966
_shelx_estimated_absorpt_t_max 0.966
_shelxl_version_number 2014/6

loop_
_space_group_symop_operation_xyz
'x, y, z'
'-x, y+1/2, -z'

loop_
_atom_site_label
_atom_site_type_symbol
_atom_site_fract_x
_atom_site_fract_y
_atom_site_fract_z
_atom_site_U_iso_or_equiv
_atom_site_adp_type
_atom_site_occupancy
_atom_site_site_symmetry_order
_atom_site_calc_flag
_atom_site_refinement_flags_posn
_atom_site_refinement_flags_adp
O1 O 0.17719(13) 0.75856(11) -0.13451(9) 0.0216(2) Uani 1 1 d . .
O2 O 0.23607(12) 0.77527(11) 0.06944(9) 0.0197(2) Uani 1 1 d . .
S1 S 0.20089(4) 0.70208(3) -0.02781(3) 0.01513(7) Uani 1 1 d . .
N1 N 0.31975(13) 0.60757(12) -0.01385(10) 0.0162(2) Uani 1 1 d D .
H1N H 0.320(2) 0.5790(19) -0.0765(14) 0.019 Uiso 1 1 d D U
C1 C 0.04388(16) 0.62540(16) -0.04007(12) 0.0198(3) Uani 1 1 d . .
C2 C -0.06974(19) 0.7188(2) -0.07355(16) 0.0310(4) Uani 1 1 d . .
H2A H -0.1562 0.6817 -0.0789 0.047 Uiso 1 1 calc R U
H2B H -0.0770 0.7528 -0.1457 0.047 Uiso 1 1 calc R U
H2C H -0.0483 0.7815 -0.0174 0.047 Uiso 1 1 calc R U
C3 C 0.05732(18) 0.57173(18) 0.07294(14) 0.0248(3) Uani 1 1 d . .
H3A H -0.0247 0.5263 0.0662 0.037 Uiso 1 1 calc R U
H3B H 0.0686 0.6351 0.1274 0.037 Uiso 1 1 calc R U
H3C H 0.1367 0.5195 0.0975 0.037 Uiso 1 1 calc R U
C4 C 0.01744(19) 0.53041(19) -0.12975(14) 0.0290(4) Uani 1 1 d . .
H4A H 0.0935 0.4745 -0.1093 0.043 Uiso 1 1 calc R U
H4B H 0.0085 0.5676 -0.2009 0.043 Uiso 1 1 calc R U
H4C H -0.0667 0.4882 -0.1365 0.043 Uiso 1 1 calc R U
C5 C 0.41313(14) 0.56054(13) 0.09260(10) 0.0134(2) Uani 1 1 d . .
H5 H 0.3914 0.6009 0.1538 0.016 Uiso 1 1 calc R U
C6 C 0.38904(16) 0.42749(14) 0.10123(11) 0.0169(3) Uani 1 1 d . .
H6A H 0.2974 0.4071 0.0489 0.020 Uiso 1 1 calc R U
H6B H 0.4564 0.3831 0.0784 0.020 Uiso 1 1 calc R U
C7 C 0.39998(15) 0.38908(14) 0.21697(11) 0.0152(2) Uani 1 1 d . .
O3 O 0.36445(12) 0.45045(11) 0.27929(9) 0.0195(2) Uani 1 1 d . .
O4 O 0.44802(14) 0.28047(12) 0.24046(9) 0.0242(3) Uani 1 1 d D .
H4O H 0.459(2) 0.266(2) 0.3075(16) 0.036 Uiso 1 1 d D U
C8 C 0.56337(15) 0.59058(14) 0.10688(11) 0.0151(3) Uani 1 1 d . .
C9 C 0.65837(16) 0.53145(16) 0.21298(12) 0.0208(3) Uani 1 1 d . .
H9A H 0.7521 0.5567 0.2265 0.031 Uiso 1 1 calc R U
H9B H 0.6521 0.4454 0.2041 0.031 Uiso 1 1 calc R U
H9C H 0.6316 0.5545 0.2761 0.031 Uiso 1 1 calc R U
C10 C 0.58198(17) 0.72467(15) 0.11898(13) 0.0211(3) Uani 1 1 d . .
H10A H 0.6743 0.7455 0.1232 0.032 Uiso 1 1 calc R U
H10B H 0.5674 0.7506 0.1869 0.032 Uiso 1 1 calc R U
H10C H 0.5161 0.7637 0.0546 0.032 Uiso 1 1 calc R U
C11 C 0.59987(18) 0.54838(17) 0.00655(13) 0.0238(3) Uani 1 1 d . .
H11A H 0.5454 0.5919 -0.0600 0.036 Uiso 1 1 calc R U
H11B H 0.5808 0.4637 -0.0050 0.036 Uiso 1 1 calc R U
H11C H 0.6966 0.5627 0.0208 0.036 Uiso 1 1 calc R U
O101 O 0.45601(11) 0.22331(10) 0.63151(8) 0.0164(2) Uani 1 1 d . .
O102 O 0.50193(11) 0.23111(10) 0.45545(8) 0.01453(19) Uani 1 1 d . .
S101 S 0.48376(3) 0.29340(3) 0.54852(2) 0.01020(6) Uani 1 1 d . .
N101 N 0.36283(12) 0.38667(11) 0.49768(9) 0.0115(2) Uani 1 1 d D .
H01N H 0.3568(19) 0.4157(17) 0.4406(13) 0.014 Uiso 1 1 d D U
C101 C 0.63817(14) 0.37599(13) 0.61455(11) 0.0133(2) Uani 1 1 d . .
C102 C 0.75129(14) 0.28481(16) 0.66431(11) 0.0178(3) Uani 1 1 d . .
H10D H 0.7629 0.2369 0.6045 0.027 Uiso 1 1 calc R U
H10E H 0.7267 0.2335 0.7159 0.027 Uiso 1 1 calc R U
H10F H 0.8366 0.3258 0.7043 0.027 Uiso 1 1 calc R U
C103 C 0.66626(16) 0.45125(15) 0.52624(14) 0.0202(3) Uani 1 1 d . .
H10G H 0.7500 0.4966 0.5604 0.030 Uiso 1 1 calc R U
H10H H 0.5902 0.5056 0.4933 0.030 Uiso 1 1 calc R U
H10I H 0.6767 0.3999 0.4682 0.030 Uiso 1 1 calc R U
C104 C 0.61696(16) 0.45257(16) 0.70575(13) 0.0208(3) Uani 1 1 d . .
H10J H 0.7009 0.4958 0.7450 0.031 Uiso 1 1 calc R U
H10K H 0.5933 0.4020 0.7584 0.031 Uiso 1 1 calc R U
H10L H 0.5432 0.5089 0.6722 0.031 Uiso 1 1 calc R U
C105 C 0.25983(13) 0.41604(13) 0.54800(11) 0.0111(2) Uani 1 1 d . .
H105 H 0.2886 0.3775 0.6227 0.013 Uiso 1 1 calc R U
C106 C 0.25715(14) 0.54973(13) 0.56655(11) 0.0126(2) Uani 1 1 d . .
H10M H 0.3369 0.5856 0.5542 0.015 Uiso 1 1 calc R U
H10N H 0.1746 0.5828 0.5101 0.015 Uiso 1 1 calc R U
C107 C 0.25830(14) 0.58575(13) 0.67996(11) 0.0132(2) Uani 1 1 d . .
O103 O 0.28504(13) 0.52123(11) 0.76005(9) 0.0227(2) Uani 1 1 d . .
O104 O 0.22755(12) 0.69943(11) 0.68154(8) 0.0189(2) Uani 1 1 d D .
H04O H 0.224(2) 0.712(2) 0.7429(15) 0.028 Uiso 1 1 d D U
C108 C 0.11933(15) 0.36413(14) 0.47851(13) 0.0166(3) Uani 1 1 d . .
C109 C 0.13210(18) 0.23023(16) 0.46730(17) 0.0282(4) Uani 1 1 d . .
H10O H 0.0420 0.1964 0.4290 0.042 Uiso 1 1 calc R U
H10P H 0.1711 0.1949 0.5413 0.042 Uiso 1 1 calc R U
H10Q H 0.1914 0.2138 0.4244 0.042 Uiso 1 1 calc R U
C110 C 0.06409(17) 0.41905(18) 0.36189(13) 0.0245(3) Uani 1 1 d . .
H11D H 0.0500 0.5040 0.3682 0.037 Uiso 1 1 calc R U
H11E H -0.0225 0.3816 0.3192 0.037 Uiso 1 1 calc R U
H11F H 0.1296 0.4067 0.3239 0.037 Uiso 1 1 calc R U
C111 C 0.01983(18) 0.38784(18) 0.54001(17) 0.0277(4) Uani 1 1 d . .
H11G H 0.0061 0.4732 0.5435 0.042 Uiso 1 1 calc R U
H11H H 0.0572 0.3559 0.6155 0.042 Uiso 1 1 calc R U
H11I H -0.0674 0.3496 0.5003 0.042 Uiso 1 1 calc R U

loop_
_atom_site_aniso_label
_atom_site_aniso_U_11
_atom_site_aniso_U_22
_atom_site_aniso_U_33
_atom_site_aniso_U_23
_atom_site_aniso_U_13
_atom_site_aniso_U_12
O1 0.0317(6) 0.0208(6) 0.0136(4) 0.0039(4) 0.0093(4) 0.0082(5)
O2 0.0236(5) 0.0213(6) 0.0148(4) -0.0053(4) 0.0074(4) -0.0009(4)
S1 0.01846(16) 0.01609(16) 0.01065(12) -0.00073(12) 0.00479(11) 0.00165(14)
N1 0.0185(6) 0.0212(6) 0.0092(4) -0.0003(4) 0.0053(4) 0.0029(5)
C1 0.0153(6) 0.0227(8) 0.0183(6) -0.0013(6) 0.0021(5) 0.0008(6)
C2 0.0218(8) 0.0348(11) 0.0352(9) 0.0030(8) 0.0081(7) 0.0089(7)
C3 0.0197(7) 0.0300(9) 0.0246(7) 0.0035(7) 0.0075(6) -0.0026(7)
C4 0.0234(8) 0.0324(10) 0.0250(7) -0.0099(7) 0.0005(6) -0.0033(7)
C5 0.0159(6) 0.0164(6) 0.0084(5) 0.0007(4) 0.0048(4) 0.0008(5)
C6 0.0240(7) 0.0174(7) 0.0099(5) -0.0012(5) 0.0065(5) -0.0014(6)
C7 0.0163(6) 0.0168(7) 0.0125(5) 0.0015(5) 0.0050(5) -0.0004(5)
O3 0.0274(6) 0.0198(6) 0.0152(4) 0.0040(4) 0.0124(4) 0.0063(5)
O4 0.0401(7) 0.0183(6) 0.0158(5) 0.0037(4) 0.0118(5) 0.0088(5)
C8 0.0161(6) 0.0172(7) 0.0131(5) 0.0000(5) 0.0066(5) 0.0008(5)
C9 0.0184(7) 0.0243(8) 0.0192(6) 0.0025(6) 0.0058(5) 0.0047(6)
C10 0.0243(7) 0.0190(8) 0.0221(7) 0.0017(6) 0.0106(6) -0.0037(6)
C11 0.0253(8) 0.0308(9) 0.0214(7) -0.0024(6) 0.0156(6) 0.0004(7)
O101 0.0179(5) 0.0172(6) 0.0153(4) 0.0058(4) 0.0073(4) 0.0003(4)
O102 0.0172(5) 0.0138(5) 0.0126(4) -0.0009(3) 0.0052(4) 0.0033(4)
S101 0.00998(12) 0.01050(14) 0.01015(12) 0.00113(11) 0.00350(10) 0.00065(12)
N101 0.0102(5) 0.0163(6) 0.0092(4) 0.0029(4) 0.0047(4) 0.0031(4)
C101 0.0098(5) 0.0141(6) 0.0151(5) -0.0010(5) 0.0032(4) 0.0006(5)
C102 0.0124(5) 0.0209(7) 0.0169(5) 0.0001(6) 0.0008(4) 0.0054(6)
C103 0.0142(6) 0.0188(7) 0.0287(7) 0.0061(6) 0.0087(6) -0.0019(5)
C104 0.0156(6) 0.0218(8) 0.0212(6) -0.0089(6) 0.0014(5) 0.0022(6)
C105 0.0107(5) 0.0118(6) 0.0128(5) -0.0005(4) 0.0068(4) 0.0008(4)
C106 0.0140(6) 0.0123(6) 0.0124(5) 0.0009(4) 0.0058(4) -0.0001(4)
C107 0.0120(5) 0.0136(6) 0.0134(5) -0.0016(5) 0.0037(4) 0.0003(5)
O103 0.0373(7) 0.0183(6) 0.0127(4) 0.0012(4) 0.0088(4) 0.0071(5)
O104 0.0283(6) 0.0139(5) 0.0146(4) -0.0008(4) 0.0076(4) 0.0049(5)
C108 0.0098(6) 0.0146(7) 0.0254(7) -0.0040(5) 0.0059(5) -0.0013(5)
C109 0.0162(7) 0.0169(8) 0.0482(10) -0.0087(7) 0.0069(7) -0.0037(6)
C110 0.0155(7) 0.0296(9) 0.0219(7) -0.0060(6) -0.0018(5) -0.0001(6)
C111 0.0176(7) 0.0271(9) 0.0450(10) -0.0031(8) 0.0192(7) -0.0027(6)

loop_
_atom_type_symbol
_atom_type_description
_atom_type_scat_dispersion_real
_atom_type_scat_dispersion_imag
_atom_type_scat_source
C C 0.0033 0.0016 'International Tables Vol C Tables 4.2.6.8 and 6.1.1.4'
H H 0.0000 0.0000 'International Tables Vol C Tables 4.2.6.8 and 6.1.1.4'
N N 0.0061 0.0033 'International Tables Vol C Tables 4.2.6.8 and 6.1.1.4'
O O 0.0106 0.0060 'International Tables Vol C Tables 4.2.6.8 and 6.1.1.4'
S S 0.1246 0.1234 'International Tables Vol C Tables 4.2.6.8 and 6.1.1.4'

loop_
_geom_angle_atom_site_label_1
_geom_angle_atom_site_label_2
_geom_angle_atom_site_label_3
_geom_angle
O2 S1 O1 118.27(7)
O2 S1 N1 109.35(7)
O1 S1 N1 105.79(6)
O2 S1 C1 107.68(7)
O1 S1 C1 105.88(7)
N1 S1 C1 109.65(8)
C5 N1 S1 125.77(9)
C5 N1 H1N 120.5(14)
S1 N1 H1N 113.4(14)
C4 C1 C3 111.49(15)
C4 C1 C2 110.60(14)
C3 C1 C2 110.22(13)
C4 C1 S1 108.92(11)
C3 C1 S1 108.83(11)
C2 C1 S1 106.65(13)
C1 C2 H2A 109.5
C1 C2 H2B 109.5
H2A C2 H2B 109.5
C1 C2 H2C 109.5
H2A C2 H2C 109.5
H2B C2 H2C 109.5
C1 C3 H3A 109.5
C1 C3 H3B 109.5
H3A C3 H3B 109.5
C1 C3 H3C 109.5
H3A C3 H3C 109.5
H3B C3 H3C 109.5
C1 C4 H4A 109.5
C1 C4 H4B 109.5
H4A C4 H4B 109.5
C1 C4 H4C 109.5
H4A C4 H4C 109.5
H4B C4 H4C 109.5
N1 C5 C6 110.28(12)
N1 C5 C8 110.49(11)
C6 C5 C8 112.93(12)
N1 C5 H5 107.6
C6 C5 H5 107.6
C8 C5 H5 107.6
C7 C6 C5 113.18(12)
C7 C6 H6A 108.9
C5 C6 H6A 108.9
C7 C6 H6B 108.9
C5 C6 H6B 108.9
H6A C6 H6B 107.8
O3 C7 O4 124.23(13)
O3 C7 C6 123.14(14)
O4 C7 C6 112.60(12)
C7 O4 H4O 108.5(17)
C10 C8 C9 108.75(13)
C10 C8 C11 109.42(13)
C9 C8 C11 109.46(13)
C10 C8 C5 108.43(12)
C9 C8 C5 109.20(12)
C11 C8 C5 111.53(12)
C8 C9 H9A 109.5
C8 C9 H9B 109.5
H9A C9 H9B 109.5
C8 C9 H9C 109.5
H9A C9 H9C 109.5
H9B C9 H9C 109.5
C8 C10 H10A 109.5
C8 C10 H10B 109.5
H10A C10 H10B 109.5
C8 C10 H10C 109.5
H10A C10 H10C 109.5
H10B C10 H10C 109.5
C8 C11 H11A 109.5
C8 C11 H11B 109.5
H11A C11 H11B 109.5
C8 C11 H11C 109.5
H11A C11 H11C 109.5
H11B C11 H11C 109.5
O101 S101 O102 117.27(7)
O101 S101 N101 109.30(6)
O102 S101 N101 107.13(6)
O101 S101 C101 108.47(6)
O102 S101 C101 106.57(6)
N101 S101 C101 107.71(7)
C105 N101 S101 124.44(9)
C105 N101 H01N 118.6(14)
S101 N101 H01N 116.9(14)
C103 C101 C104 111.53(13)
C103 C101 C102 111.39(12)
C104 C101 C102 110.98(11)
C103 C101 S101 108.22(10)
C104 C101 S101 107.91(10)
C102 C101 S101 106.59(11)
C101 C102 H10D 109.5
C101 C102 H10E 109.5
H10D C102 H10E 109.5
C101 C102 H10F 109.5
H10D C102 H10F 109.5
H10E C102 H10F 109.5
C101 C103 H10G 109.5
C101 C103 H10H 109.5
H10G C103 H10H 109.5
C101 C103 H10I 109.5
H10G C103 H10I 109.5
H10H C103 H10I 109.5
C101 C104 H10J 109.5
C101 C104 H10K 109.5
H10J C104 H10K 109.5
C101 C104 H10L 109.5
H10J C104 H10L 109.5
H10K C104 H10L 109.5
N101 C105 C106 110.22(11)
N101 C105 C108 110.93(11)
C106 C105 C108 113.48(12)
N101 C105 H105 107.3
C106 C105 H105 107.3
C108 C105 H105 107.3
C107 C106 C105 114.97(11)
C107 C106 H10M 108.5
C105 C106 H10M 108.5
C107 C106 H10N 108.5
C105 C106 H10N 108.5
H10M C106 H10N 107.5
O103 C107 O104 123.86(13)
O103 C107 C106 125.29(13)
O104 C107 C106 110.84(12)
C107 O104 H04O 105.9(18)
C109 C108 C111 108.56(14)
C109 C108 C110 108.94(14)
C111 C108 C110 109.60(14)
C109 C108 C105 109.41(13)
C111 C108 C105 108.56(13)
C110 C108 C105 111.72(13)
C108 C109 H10O 109.5
C108 C109 H10P 109.5
H10O C109 H10P 109.5
C108 C109 H10Q 109.5
H10O C109 H10Q 109.5
H10P C109 H10Q 109.5
C108 C110 H11D 109.5
C108 C110 H11E 109.5
H11D C110 H11E 109.5
C108 C110 H11F 109.5
H11D C110 H11F 109.5
H11E C110 H11F 109.5
C108 C111 H11G 109.5
C108 C111 H11H 109.5
H11G C111 H11H 109.5
C108 C111 H11I 109.5
H11G C111 H11I 109.5
H11H C111 H11I 109.5

loop_
_geom_bond_atom_site_label_1
_geom_bond_atom_site_label_2
_geom_bond_distance
O1 S1 1.4519(11)
O2 S1 1.4352(11)
S1 N1 1.6047(14)
S1 C1 1.8189(17)
N1 C5 1.4770(18)
N1 H1N 0.868(16)
C1 C4 1.528(2)
C1 C3 1.532(2)
C1 C2 1.539(3)
C2 H2A 0.9800
C2 H2B 0.9800
C2 H2C 0.9800
C3 H3A 0.9800
C3 H3B 0.9800
C3 H3C 0.9800
C4 H4A 0.9800
C4 H4B 0.9800
C4 H4C 0.9800
C5 C6 1.537(2)
C5 C8 1.559(2)
C5 H5 1.0000
C6 C7 1.5126(18)
C6 H6A 0.9900
C6 H6B 0.9900
C7 O3 1.2107(17)
C7 O4 1.323(2)
O4 H4O 0.844(18)
C8 C10 1.531(2)
C8 C9 1.535(2)
C8 C11 1.5396(19)
C9 H9A 0.9800
C9 H9B 0.9800
C9 H9C 0.9800
C10 H10A 0.9800
C10 H10B 0.9800
C10 H10C 0.9800
C11 H11A 0.9800
C11 H11B 0.9800
C11 H11C 0.9800
O101 S101 1.4355(10)
O102 S101 1.4544(10)
S101 N101 1.6050(12)
S101 C101 1.8067(14)
N101 C105 1.4747(16)
N101 H01N 0.785(15)
C101 C103 1.525(2)
C101 C104 1.533(2)
C101 C102 1.535(2)
C102 H10D 0.9800
C102 H10E 0.9800
C102 H10F 0.9800
C103 H10G 0.9800
C103 H10H 0.9800
C103 H10I 0.9800
C104 H10J 0.9800
C104 H10K 0.9800
C104 H10L 0.9800
C105 C106 1.534(2)
C105 C108 1.550(2)
C105 H105 1.0000
C106 C107 1.5066(18)
C106 H10M 0.9900
C106 H10N 0.9900
C107 O103 1.2115(18)
C107 O104 1.3284(19)
O104 H04O 0.813(17)
C108 C109 1.533(2)
C108 C111 1.533(2)
C108 C110 1.536(2)
C109 H10O 0.9800
C109 H10P 0.9800
C109 H10Q 0.9800
C110 H11D 0.9800
C110 H11E 0.9800
C110 H11F 0.9800
C111 H11G 0.9800
C111 H11H 0.9800
C111 H11I 0.9800

loop_
_geom_hbond_atom_site_label_D
_geom_hbond_atom_site_label_H
_geom_hbond_atom_site_label_A
_geom_hbond_distance_DH
_geom_hbond_distance_HA
_geom_hbond_distance_DA
_geom_hbond_angle_DHA
_geom_hbond_site_symmetry_A
C102 H10E O2 0.98 2.69 3.3728(17) 127.5 2_646
C106 H10M O102 0.99 2.39 3.3416(17) 160.2 2_656
O104 H04O O1 0.813(17) 1.878(17) 2.6745(14) 166(2) 1_556
N1 H1N O103 0.868(16) 2.103(16) 2.9608(15) 169.6(18) 1_554
N101 H01N O3 0.785(15) 2.134(16) 2.8980(14) 164.4(19) .
O4 H4O O102 0.844(18) 1.835(19) 2.6752(14) 174(2) .
O4 H4O S101 0.844(18) 3.026(19) 3.8403(11) 163(2) .

loop_
_geom_torsion_atom_site_label_1
_geom_torsion_atom_site_label_2
_geom_torsion_atom_site_label_3
_geom_torsion_atom_site_label_4
_geom_torsion
O2 S1 N1 C5 27.67(15)
O1 S1 N1 C5 156.06(13)
C1 S1 N1 C5 -90.18(13)
O2 S1 C1 C4 -169.76(12)
O1 S1 C1 C4 62.82(13)
N1 S1 C1 C4 -50.88(13)
O2 S1 C1 C3 -48.03(14)
O1 S1 C1 C3 -175.44(12)
N1 S1 C1 C3 70.85(13)
O2 S1 C1 C2 70.85(12)
O1 S1 C1 C2 -56.56(12)
N1 S1 C1 C2 -170.26(10)
S1 N1 C5 C6 114.69(13)
S1 N1 C5 C8 -119.76(13)
N1 C5 C6 C7 -141.56(12)
C8 C5 C6 C7 94.28(14)
C5 C6 C7 O3 34.6(2)
C5 C6 C7 O4 -147.55(14)
N1 C5 C8 C10 66.55(14)
C6 C5 C8 C10 -169.40(11)
N1 C5 C8 C9 -175.10(12)
C6 C5 C8 C9 -51.05(15)
N1 C5 C8 C11 -53.99(17)
C6 C5 C8 C11 70.06(15)
O101 S101 N101 C105 14.47(13)
O102 S101 N101 C105 142.50(11)
C101 S101 N101 C105 -103.19(12)
O101 S101 C101 C103 -179.39(10)
O102 S101 C101 C103 53.50(11)
N101 S101 C101 C103 -61.19(11)
O101 S101 C101 C104 -58.56(12)
O102 S101 C101 C104 174.33(10)
N101 S101 C101 C104 59.64(11)
O101 S101 C101 C102 60.71(10)
O102 S101 C101 C102 -66.41(10)
N101 S101 C101 C102 178.91(9)
S101 N101 C105 C106 125.08(12)
S101 N101 C105 C108 -108.37(13)
N101 C105 C106 C107 -132.51(12)
C108 C105 C106 C107 102.39(14)
C105 C106 C107 O103 13.8(2)
C105 C106 C107 O104 -167.01(12)
N101 C105 C108 C109 56.71(16)
C106 C105 C108 C109 -178.56(12)
N101 C105 C108 C111 175.03(13)
C106 C105 C108 C111 -60.25(16)
N101 C105 C108 C110 -64.00(16)
C106 C105 C108 C110 60.72(15)
